data_2101883
loop_
_publ_author_name
'Harada, A.'
'Tsuchimoto, M.'
'Ohba, S.'
'Iwasawa, K.'
'Tokii, T.'

_publ_section_title
;
 Structures and Magnetic Properties of Dimeric Copper(II)
 Benzoylformates
;
_journal_issue 4
_journal_name_full 'Acta Crystallographica Section B'
_journal_page_first 654
_journal_page_last 661
_journal_paper_doi 10.1107/S0108768197006435
_journal_volume 53
_journal_year 1997
_chemical_formula_moiety 'C44 H34 Cu2 O12 N2, C6 H6'
_chemical_formula_structural '(Cu2 (C8 H5 O3)4 (C6 H7 N)2), C6 H6'
_chemical_formula_sum 'C50 H40 Cu2 N2 O12'
_chemical_formula_weight 987.96
_chemical_name_systematic
;
Tetrakis(\m-benzoylformato-O,O')-bis(3-picoline)dicopper(II)
monobenzene solvate
;
_space_group_IT_number 14
_symmetry_cell_setting monoclinic
_symmetry_space_group_name_Hall '-P 2ybc'
_symmetry_space_group_name_H-M 'P 1 21/c 1'
_atom_type_scat_source 'International Tables (1974)'
_cell_angle_alpha 90.00
_cell_angle_beta 104.830(10)
_cell_angle_gamma 90.00
_cell_formula_units_Z 4
_cell_length_a 21.267(4)
_cell_length_b 10.568(3)
_cell_length_c 21.450(3)
_cell_measurement_reflns_used 25
_cell_measurement_temperature 298
_cell_measurement_theta_max 15
_cell_measurement_theta_min 10
_cell_volume 4660.3(17)
_diffrn_ambient_temperature 299
_diffrn_measurement_device 'Rigaku AFC-5     '
_diffrn_measurement_method \q-2\q
_diffrn_radiation_monochromator graphite
_diffrn_radiation_source xray_tube
_diffrn_radiation_type 'Mo K\a'
_diffrn_radiation_wavelength 0.71073
_diffrn_reflns_av_R_equivalents 0.031
_diffrn_reflns_limit_h_max 25
_diffrn_reflns_limit_h_min 0
_diffrn_reflns_limit_k_max 12
_diffrn_reflns_limit_k_min 0
_diffrn_reflns_limit_l_max 25
_diffrn_reflns_limit_l_min -25
_diffrn_reflns_number 8453
_diffrn_reflns_theta_max 27.5
_diffrn_reflns_theta_min 2.0
_diffrn_standards_decay_% 0
_diffrn_standards_interval_count 100
_diffrn_standards_number 3
_exptl_absorpt_coefficient_mu 0.978
_exptl_absorpt_correction_T_max 0.451
_exptl_absorpt_correction_T_min 0.281
_exptl_absorpt_correction_type 'integration by crystal shape'
_exptl_crystal_colour 'dark green'
_exptl_crystal_density_diffrn 1.408
_exptl_crystal_description prism
_exptl_crystal_F_000 2032
_exptl_crystal_size_max 0.7
_exptl_crystal_size_mid 0.6
_exptl_crystal_size_min 0.4
_refine_diff_density_max 0.49
_refine_diff_density_min -0.45
_refine_ls_extinction_method none
_refine_ls_goodness_of_fit_obs 1.45
_refine_ls_hydrogen_treatment refU
_refine_ls_matrix_type full
_refine_ls_number_parameters 635
_refine_ls_number_reflns 5793
_refine_ls_R_factor_obs 0.0491
_refine_ls_shift/esd_max 0.03
_refine_ls_shift/esd_mean 0.0046
_refine_ls_structure_factor_coef F
_refine_ls_weighting_details 'w=1/[\s ^2^(F) + 0.000225F^2^]'
_refine_ls_weighting_scheme calc
_refine_ls_wR_factor_obs 0.0446
_reflns_number_observed 5793
_reflns_number_total 8217
_reflns_observed_criterion '|F~o~| > 3\s(|F~o~|)              '
_cod_data_source_file oa0006.cif
_cod_data_source_block III
_cod_depositor_comments
;
The following automatic conversions were performed:
'_symmetry_cell_setting' value 'Monoclinic' changed to 'monoclinic'
according to '/home/saulius/struct/CIF-dictionaries/cif_core.dic'
dictionary named 'cif_core.dic' version 2.4.1 from 2010-06-29.

Automatic conversion script
Id: cif_fix_enum 1527 2010-12-29 10:47:43Z saulius 

The following automatic conversions were performed:

'_atom_site_thermal_displace_type' tag value 'Uij' was replaced with
'Uani' value 66 times.

Automatic conversion script
Id: cif_fix_values 1646 2011-03-28 12:23:43Z adriana 

The following automatic conversions were performed:

'_symmetry_cell_setting' value 'Monoclinic' changed to 'monoclinic'
according to /home/saulius/struct/CIF-dictionaries/cif_core.dic
dictionary named 'cif_core.dic' version 2.4.1 from 2010-06-29.

Automatic conversion script
Id: cif_fix_values 1715 2011-07-08 13:25:40Z adriana 

The following automatic conversions were performed:

'_refine_ls_weighting_scheme' value 'calc w=1/[\s ^2^(F) +
0.000225F^2^]' was changed to 'calc'. New tag
'_refine_ls_weighting_details' was created. The value of the new tag
was set to 'w=1/[\s ^2^(F) + 0.000225F^2^]'.

Automatic conversion script
Id: cif_fix_values 3143 2015-03-26 13:38:13Z robertas 
;
_cod_original_sg_symbol_H-M 'P 21/c        '
_cod_database_code 2101883

loop_
_symmetry_equiv_pos_as_xyz
+x,+y,+z
-x,1/2+y,1/2-z
-x,-y,-z
+x,1/2-y,1/2+z

loop_
_atom_site_aniso_label
_atom_site_aniso_U_11
_atom_site_aniso_U_22
_atom_site_aniso_U_33
_atom_site_aniso_U_12
_atom_site_aniso_U_13
_atom_site_aniso_U_23
Cu1 0.0431(3) 0.0325(3) 0.0426(3) 0.0055(3) 0.0098(3) 0.0006(3)
Cu2 0.0413(3) 0.0331(3) 0.0410(3) 0.0052(3) 0.0088(3) 0.0009(3)
O1 0.053(2) 0.057(2) 0.046(2) 0.007(2) 0.004(2) -0.005(2)
O2 0.061(2) 0.050(2) 0.043(2) 0.004(2) 0.007(2) -0.004(2)
O3 0.048(2) 0.048(2) 0.064(2) 0.000(2) 0.019(2) 0.009(2)
O4 0.045(2) 0.050(2) 0.064(2) 0.003(2) 0.019(2) 0.006(2)
O5 0.068(2) 0.050(2) 0.046(2) 0.006(2) 0.003(2) -0.006(2)
O6 0.063(2) 0.052(2) 0.045(2) 0.003(2) 0.002(2) -0.005(2)
O7 0.055(2) 0.042(2) 0.072(2) 0.008(2) 0.033(2) 0.009(2)
O8 0.047(2) 0.041(2) 0.069(2) 0.006(2) 0.024(2) 0.010(2)
O9 0.084(3) 0.119(3) 0.060(3) -0.054(3) 0.014(2) -0.022(2)
O10 0.084(3) 0.131(4) 0.063(3) -0.026(3) 0.029(2) 0.013(3)
O11 0.113(4) 0.122(4) 0.059(3) -0.062(3) 0.009(2) -0.017(2)
O12 0.078(3) 0.094(3) 0.076(3) 0.003(2) 0.041(2) 0.019(2)
N1 0.039(2) 0.036(2) 0.060(3) 0.004(2) 0.010(2) -0.002(2)
N2 0.043(2) 0.041(2) 0.044(2) 0.007(2) 0.011(2) 0.002(2)
C1 0.042(3) 0.055(3) 0.043(3) -0.009(3) 0.016(2) -0.004(3)
C2 0.048(3) 0.056(3) 0.047(3) -0.004(3) 0.005(2) -0.008(3)
C3 0.054(3) 0.050(3) 0.038(3) 0.004(2) 0.001(2) -0.002(2)
C4 0.069(4) 0.066(4) 0.043(3) 0.001(3) -0.001(3) -0.007(3)
C5 0.092(5) 0.098(5) 0.041(3) 0.022(4) 0.016(3) -0.005(3)
C6 0.080(4) 0.106(5) 0.063(4) 0.010(4) 0.033(4) 0.020(4)
C7 0.060(4) 0.088(4) 0.058(4) -0.008(3) 0.014(3) 0.009(3)
C8 0.057(3) 0.062(3) 0.046(3) 0.000(3) 0.010(3) -0.004(3)
C9 0.045(3) 0.053(3) 0.039(3) -0.004(3) 0.008(2) 0.000(2)
C10 0.056(3) 0.053(3) 0.062(3) 0.000(3) 0.020(3) 0.007(3)
C11 0.050(3) 0.048(3) 0.079(4) -0.001(3) 0.018(3) 0.001(3)
C12 0.055(4) 0.086(5) 0.120(6) -0.019(3) 0.023(4) 0.006(4)
C13 0.078(6) 0.097(6) 0.180(9) -0.023(5) 0.031(7) 0.009(6)
C14 0.052(4) 0.063(4) 0.187(9) -0.006(4) -0.024(6) -0.019(5)
C15 0.073(5) 0.063(4) 0.098(6) 0.018(3) -0.017(4) -0.009(4)
C16 0.053(3) 0.050(3) 0.076(4) 0.005(3) 0.003(3) -0.004(3)
C17 0.046(3) 0.055(3) 0.043(3) -0.009(3) 0.012(2) -0.004(3)
C18 0.075(4) 0.049(3) 0.048(3) -0.012(3) 0.002(3) -0.007(2)
C19 0.068(4) 0.050(3) 0.040(3) 0.010(3) 0.008(3) -0.002(2)
C20 0.103(5) 0.080(4) 0.045(3) -0.005(4) 0.008(3) -0.010(3)
C21 0.165(8) 0.127(7) 0.048(5) -0.002(6) 0.021(5) -0.012(4)
C22 0.138(7) 0.139(7) 0.072(5) 0.013(6) 0.057(6) 0.007(5)
C23 0.094(5) 0.115(5) 0.072(5) 0.003(5) 0.040(4) -0.004(4)
C24 0.071(4) 0.076(4) 0.051(4) 0.011(3) 0.018(3) -0.008(3)
C25 0.046(3) 0.047(3) 0.040(3) 0.000(3) 0.012(2) 0.004(2)
C26 0.059(3) 0.045(3) 0.064(4) 0.012(2) 0.030(3) 0.014(3)
C27 0.043(3) 0.039(3) 0.083(4) 0.004(2) 0.021(3) -0.003(3)
C28 0.061(4) 0.063(4) 0.129(6) -0.001(3) 0.047(4) -0.001(4)
C29 0.059(5) 0.061(4) 0.193(9) -0.010(4) 0.049(6) -0.022(6)
C30 0.057(5) 0.067(5) 0.178(8) 0.011(4) -0.004(6) -0.034(6)
C31 0.058(4) 0.060(4) 0.111(6) 0.010(3) -0.006(4) -0.010(4)
C32 0.054(3) 0.045(3) 0.084(4) 0.004(3) 0.009(3) -0.002(3)
C33 0.052(3) 0.042(3) 0.056(3) 0.007(2) 0.015(3) 0.007(3)
C34 0.055(3) 0.046(3) 0.076(4) 0.007(3) 0.010(3) 0.019(3)
C35 0.097(5) 0.095(6) 0.112(6) 0.030(5) 0.021(5) 0.056(5)
C36 0.068(4) 0.043(3) 0.110(5) 0.021(3) 0.009(4) -0.003(3)
C37 0.068(4) 0.064(4) 0.086(5) 0.018(3) 0.015(3) -0.024(3)
C38 0.063(4) 0.052(3) 0.051(3) 0.009(3) 0.008(3) -0.006(3)
C39 0.048(3) 0.041(3) 0.059(3) -0.002(2) 0.013(3) 0.000(2)
C40 0.051(3) 0.051(3) 0.059(3) 0.015(3) 0.018(3) 0.006(2)
C41 0.058(4) 0.087(5) 0.105(6) 0.022(3) 0.009(4) 0.020(5)
C42 0.076(4) 0.038(3) 0.073(4) 0.020(3) 0.023(3) 0.005(3)
C43 0.075(4) 0.035(3) 0.069(4) 0.001(3) 0.014(3) -0.007(3)
C44 0.046(3) 0.047(3) 0.048(3) -0.004(2) 0.006(2) -0.006(2)
C45 0.095(7) 0.190(12) 0.159(9) -0.056(8) 0.039(6) -0.039(8)
C46 0.090(6) 0.139(8) 0.105(6) 0.020(6) 0.019(5) -0.013(5)
C47 0.116(7) 0.105(6) 0.088(5) -0.001(6) 0.003(5) -0.016(5)
C48 0.083(6) 0.130(8) 0.108(6) 0.002(6) 0.013(5) -0.006(5)
C49 0.160(10) 0.100(10) 0.160(10) 0.030(10) 0.060(10) -0.020(10)
C50 0.150(10) 0.110(10) 0.250(10) -0.050(10) 0.060(10) -0.060(10)

loop_
_atom_site_label
_atom_site_fract_x
_atom_site_fract_y
_atom_site_fract_z
_atom_site_U_iso_or_equiv
_atom_site_thermal_displace_type
_atom_site_occupancy
Cu1 0.74691(3) 0.09755(5) 0.30981(3) 0.0413(2) Uani 1.000
Cu2 0.80700(3) -0.13196(5) 0.33136(3) 0.0402(2) Uani 1.000
O1 0.7087(2) 0.0264(3) 0.22310(10) 0.0550(10) Uani 1.000
O2 0.7622(2) -0.1579(3) 0.23960(10) 0.0540(10) Uani 1.000
O3 0.8271(2) 0.1408(3) 0.2831(2) 0.0540(10) Uani 1.000
O4 0.87770(10) -0.0461(3) 0.3036(2) 0.0540(10) Uani 1.000
O5 0.7940(2) 0.1304(3) 0.39980(10) 0.0580(10) Uani 1.000
O6 0.8424(2) -0.0586(3) 0.41810(10) 0.0570(10) Uani 1.000
O7 0.6777(2) 0.0100(3) 0.3409(2) 0.0580(10) Uani 1.000
O8 0.7253(2) -0.1806(3) 0.3543(2) 0.0530(10) Uani 1.000
O9 0.6488(2) -0.1827(4) 0.1223(2) 0.095(2) Uani 1.000
O10 0.9241(2) 0.1327(4) 0.2063(2) 0.094(2) Uani 1.000
O11 0.9157(2) 0.1496(4) 0.5087(2) 0.105(2) Uani 1.000
O12 0.6236(2) -0.1661(4) 0.4297(2) 0.083(2) Uani 1.000
N1 0.6979(2) 0.2742(3) 0.2932(2) 0.0480(10) Uani 1.000
N2 0.8523(2) -0.3116(3) 0.3504(2) 0.0440(10) Uani 1.000
C1 0.7252(2) -0.0801(5) 0.2062(2) 0.050(2) Uani 1.000
C2 0.6962(2) -0.1162(5) 0.1357(2) 0.054(2) Uani 1.000
C3 0.7305(2) -0.0696(4) 0.0882(2) 0.050(2) Uani 1.000
C4 0.7159(3) -0.1230(5) 0.0266(2) 0.063(2) Uani 1.000
C5 0.7482(3) -0.0822(6) -0.0179(3) 0.081(3) Uani 1.000
C6 0.7929(3) 0.0154(7) -0.0014(3) 0.083(3) Uani 1.000
C7 0.8074(3) 0.0684(6) 0.0580(3) 0.070(2) Uani 1.000
C8 0.7760(2) 0.0257(5) 0.1032(2) 0.058(2) Uani 1.000
C9 0.8736(2) 0.0674(5) 0.2858(2) 0.048(2) Uani 1.000
C10 0.9305(2) 0.1224(5) 0.2637(3) 0.059(2) Uani 1.000
C11 0.9884(2) 0.1625(5) 0.3133(3) 0.062(2) Uani 1.000
C12 1.0375(3) 0.2260(6) 0.2928(4) 0.090(3) Uani 1.000
C13 1.0904(4) 0.2674(8) 0.3381(5) 0.123(4) Uani 1.000
C14 1.0964(3) 0.2477(7) 0.4020(5) 0.110(4) Uani 1.000
C15 1.0485(3) 0.1849(6) 0.4237(3) 0.084(3) Uani 1.000
C16 0.9940(3) 0.1418(5) 0.3778(3) 0.063(2) Uani 1.000
C17 0.8304(2) 0.0511(5) 0.4338(2) 0.051(2) Uani 1.000
C18 0.8657(3) 0.0921(5) 0.5020(2) 0.061(2) Uani 1.000
C19 0.8364(3) 0.0589(5) 0.5552(2) 0.056(2) Uani 1.000
C20 0.8672(3) 0.0938(6) 0.6176(3) 0.081(3) Uani 1.000
C21 0.8412(5) 0.0604(8) 0.6670(3) 0.121(4) Uani 1.000
C22 0.7859(4) -0.0121(8) 0.6544(4) 0.120(4) Uani 1.000
C23 0.7543(4) -0.0480(7) 0.5940(3) 0.099(3) Uani 1.000
C24 0.7803(3) -0.0124(5) 0.5430(3) 0.070(2) Uani 1.000
C25 0.6807(2) -0.1058(5) 0.3541(2) 0.045(2) Uani 1.000
C26 0.6218(2) -0.1609(4) 0.3730(3) 0.057(2) Uani 1.000
C27 0.5674(2) -0.2089(4) 0.3209(3) 0.059(2) Uani 1.000
C28 0.5193(3) -0.2840(5) 0.3360(4) 0.089(3) Uani 1.000
C29 0.4703(3) -0.3345(6) 0.2877(5) 0.114(4) Uani 1.000
C30 0.4688(3) -0.3102(7) 0.2254(5) 0.112(4) Uani 1.000
C31 0.5151(3) -0.2356(6) 0.2089(4) 0.082(3) Uani 1.000
C32 0.5641(3) -0.1859(5) 0.2573(3) 0.065(2) Uani 1.000
C33 0.6736(2) 0.3203(4) 0.2340(2) 0.051(2) Uani 1.000
C34 0.6350(2) 0.4266(5) 0.2206(3) 0.058(2) Uani 1.000
C35 0.6069(4) 0.4683(8) 0.1521(4) 0.096(3) Uani 1.000
C36 0.6203(3) 0.4855(5) 0.2723(3) 0.078(3) Uani 1.000
C37 0.6451(3) 0.4405(5) 0.3335(3) 0.081(3) Uani 1.000
C38 0.6828(3) 0.3346(5) 0.3418(2) 0.059(2) Uani 1.000
C39 0.9157(2) -0.3206(4) 0.3801(2) 0.052(2) Uani 1.000
C40 0.9491(2) -0.4334(5) 0.3937(2) 0.055(2) Uani 1.000
C41 1.0204(3) -0.4357(7) 0.4259(4) 0.083(3) Uani 1.000
C42 0.9134(3) -0.5421(5) 0.3746(3) 0.065(2) Uani 1.000
C43 0.8489(3) -0.5357(5) 0.3441(3) 0.064(2) Uani 1.000
C44 0.8196(2) -0.4196(4) 0.3332(2) 0.050(2) Uani 1.000
C45 0.6308(5) 0.2779(12) 0.5041(5) 0.161(6) Uani 1.000
C46 0.6146(4) 0.1613(10) 0.4797(4) 0.118(4) Uani 1.000
C47 0.5520(5) 0.1244(8) 0.4652(3) 0.111(4) Uani 1.000
C48 0.5047(4) 0.2034(10) 0.4732(4) 0.113(4) Uani 1.000
C49 0.5194(6) 0.3180(10) 0.4960(5) 0.150(5) Uani 1.000
C50 0.5813(6) 0.3557(10) 0.5130(6) 0.191(7) Uani 1.000
H4 0.68318 -0.18747 0.01548 0.06(2) Uiso 1.000
H5 0.74030 -0.12158 -0.05947 0.10(2) Uiso 1.000
H6 0.81407 0.04631 -0.03295 0.09(2) Uiso 1.000
H7 0.83901 0.13505 0.06912 0.07(2) Uiso 1.000
H8 0.78554 0.06259 0.14551 0.060(10) Uiso 1.000
H12 1.03249 0.24024 0.24760 0.13(3) Uiso 1.000
H13 1.12435 0.31099 0.32475 0.16(3) Uiso 1.000
H14 1.13490 0.27777 0.43215 0.09(2) Uiso 1.000
H15 1.05313 0.17311 0.46896 0.07(2) Uiso 1.000
H16 0.96024 0.09611 0.39032 0.07(2) Uiso 1.000
H20 0.90754 0.13947 0.62615 0.07(2) Uiso 1.000
H21 0.86056 0.08837 0.71018 0.14(3) Uiso 1.000
H22 0.76887 -0.03739 0.68990 0.13(3) Uiso 1.000
H23 0.71531 -0.09764 0.58633 0.10(2) Uiso 1.000
H24 0.75966 -0.03659 0.49939 0.040(10) Uiso 1.000
H28 0.52112 -0.29998 0.38051 0.05(2) Uiso 1.000
H29 0.43723 -0.38670 0.29762 0.11(2) Uiso 1.000
H30 0.43463 -0.34620 0.19203 0.12(3) Uiso 1.000
H31 0.51280 -0.21859 0.16439 0.09(2) Uiso 1.000
H32 0.59734 -0.13474 0.24680 0.06(2) Uiso 1.000
H33 0.68353 0.27673 0.19835 0.040(10) Uiso 1.000
H35A 0.58000 0.54260 0.14411 0.17(3) Uiso 1.000
H35B 0.58130 0.39910 0.13021 0.17(4) Uiso 1.000
H35C 0.64280 0.48240 0.13351 0.16(4) Uiso 1.000
H36 0.59198 0.55776 0.26526 0.08(2) Uiso 1.000
H37 0.63632 0.48280 0.36997 0.12(2) Uiso 1.000
H38 0.69892 0.30068 0.38444 0.07(2) Uiso 1.000
H39 0.93938 -0.24348 0.39270 0.050(10) Uiso 1.000
H41A 1.04292 -0.51499 0.43503 0.16(3) Uiso 1.000
H41B 1.02622 -0.39229 0.46633 0.16(4) Uiso 1.000
H41C 1.04152 -0.38849 0.39883 0.16(3) Uiso 1.000
H42 0.93457 -0.62277 0.38296 0.08(2) Uiso 1.000
H43 0.82435 -0.61162 0.33061 0.07(2) Uiso 1.000
H44 0.77403 -0.41470 0.31246 0.040(10) Uiso 1.000
H45 0.67524 0.30590 0.51491 0.28(6) Uiso 1.000
H46 0.64726 0.10503 0.47218 0.12(3) Uiso 1.000
H47 0.54060 0.04056 0.44904 0.24(5) Uiso 1.000
H48 0.46026 0.17539 0.46242 0.16(4) Uiso 1.000
H49 0.48582 0.37532 0.50039 0.21(4) Uiso 1.000
H50 0.59226 0.43760 0.53205 0.28(6) Uiso 1.000

loop_
_geom_angle_atom_site_label_1
_geom_angle_atom_site_label_2
_geom_angle_atom_site_label_3
_geom_angle
_geom_angle_publ_flag
Cu2 Cu1 O1 83.30(10) ?
Cu2 Cu1 O3 81.60(10) ?
Cu2 Cu1 O5 83.80(10) ?
Cu2 Cu1 O7 83.30(10) ?
Cu2 Cu1 N1 178.60(10) yes
O1 Cu1 O3 89.6(2) ?
O1 Cu1 O5 167.1(2) yes
O1 Cu1 O7 88.7(2) ?
O1 Cu1 N1 96.4(2) ?
O3 Cu1 O5 89.1(2) ?
O3 Cu1 O7 164.9(2) yes
O3 Cu1 N1 99.8(2) ?
O5 Cu1 O7 89.3(2) ?
O5 Cu1 N1 96.6(2) ?
O7 Cu1 N1 95.3(2) ?
Cu1 Cu2 O2 82.50(10) ?
Cu1 Cu2 O4 84.30(10) ?
Cu1 Cu2 O6 82.00(10) ?
Cu1 Cu2 O8 82.60(10) ?
Cu1 Cu2 N2 178.2(2) yes
O2 Cu2 O4 88.5(2) ?
O2 Cu2 O6 164.3(2) yes
O2 Cu2 O8 89.0(2) ?
O2 Cu2 N2 98.5(2) ?
O4 Cu2 O6 88.1(2) ?
O4 Cu2 O8 166.8(2) yes
O4 Cu2 N2 97.3(2) ?
O6 Cu2 O8 90.9(2) ?
O6 Cu2 N2 97.2(2) ?
O8 Cu2 N2 95.9(2) ?
Cu1 O1 C1 122.2(3) ?
Cu2 O2 C1 124.1(3) ?
Cu1 O3 C9 124.9(4) ?
Cu2 O4 C9 122.2(3) ?
Cu1 O5 C17 122.8(4) ?
Cu2 O6 C17 124.1(3) ?
Cu1 O7 C25 122.0(3) ?
Cu2 O8 C25 123.6(3) ?
Cu1 N1 C33 122.3(4) yes
Cu1 N1 C38 119.8(4) yes
C33 N1 C38 117.3(4) ?
Cu2 N2 C39 120.5(3) yes
Cu2 N2 C44 122.2(3) yes
C39 N2 C44 117.3(4) ?
O1 C1 O2 127.7(5) yes
O1 C1 C2 115.8(4) ?
O2 C1 C2 116.4(5) ?
O9 C2 C1 119.0(5) ?
O9 C2 C3 124.1(5) ?
C1 C2 C3 116.9(4) ?
C2 C3 C4 119.2(5) ?
C2 C3 C8 121.5(5) ?
C4 C3 C8 119.4(5) ?
C3 C4 C5 119.9(5) ?
C4 C5 C6 119.2(6) ?
C5 C6 C7 121.6(6) ?
C6 C7 C8 119.3(6) ?
C3 C8 C7 120.7(5) ?
O3 C9 O4 127.0(5) yes
O3 C9 C10 115.6(5) ?
O4 C9 C10 117.4(5) ?
O10 C10 C9 117.4(5) ?
O10 C10 C11 124.6(5) ?
C9 C10 C11 118.0(5) ?
C10 C11 C12 117.6(6) ?
C10 C11 C16 121.7(5) ?
C12 C11 C16 120.7(6) ?
C11 C12 C13 118.5(8) ?
C12 C13 C14 121.3(8) ?
C13 C14 C15 121.5(8) ?
C14 C15 C16 117.9(7) ?
C11 C16 C15 120.1(6) ?
O5 C17 O6 127.3(5) yes
O5 C17 C18 116.8(5) ?
O6 C17 C18 115.8(5) ?
O11 C18 C17 117.4(5) ?
O11 C18 C19 124.4(5) ?
C17 C18 C19 118.2(5) ?
C18 C19 C20 119.7(5) ?
C18 C19 C24 120.0(5) ?
C20 C19 C24 120.2(5) ?
C19 C20 C21 119.8(7) ?
C20 C21 C22 119.4(7) ?
C21 C22 C23 122.4(8) ?
C22 C23 C24 118.4(7) ?
C19 C24 C23 119.6(6) ?
O7 C25 O8 128.3(5) yes
O7 C25 C26 115.7(4) ?
O8 C25 C26 116.0(5) ?
O12 C26 C25 117.9(5) ?
O12 C26 C27 124.3(5) ?
C25 C26 C27 117.8(5) ?
C26 C27 C28 119.8(6) ?
C26 C27 C32 121.6(5) ?
C28 C27 C32 118.5(6) ?
C27 C28 C29 120.3(7) ?
C28 C29 C30 119.5(7) ?
C29 C30 C31 121.7(8) ?
C30 C31 C32 118.6(8) ?
C27 C32 C31 121.4(6) ?
N1 C33 C34 124.1(5) ?
C33 C34 C35 120.6(6) ?
C33 C34 C36 116.7(6) ?
C35 C34 C36 122.6(6) ?
C34 C36 C37 120.3(5) ?
C36 C37 C38 118.8(6) ?
N1 C38 C37 122.9(5) ?
N2 C39 C40 124.3(5) ?
C39 C40 C41 121.2(5) ?
C39 C40 C42 116.2(5) ?
C41 C40 C42 122.6(5) ?
C40 C42 C43 120.8(5) ?
C42 C43 C44 118.9(5) ?
N2 C44 C43 122.5(5) ?
C46 C45 C50 117.8(10) ?
C45 C46 C47 119.7(9) ?
C46 C47 C48 121.1(9) ?
C47 C48 C49 120.1(9) ?
C48 C49 C50 120.2(11) ?
C45 C50 C49 121.1(11) ?
C3 C4 H4 119.6(5) ?
C5 C4 H4 120.5(5) ?
C4 C5 H5 120.5(7) ?
C6 C5 H5 120.3(6) ?
C5 C6 H6 119.3(7) ?
C7 C6 H6 119.1(7) ?
C6 C7 H7 120.9(6) ?
C8 C7 H7 119.8(6) ?
C3 C8 H8 118.9(5) ?
C7 C8 H8 120.4(6) ?
C11 C12 H12 119.5(7) ?
C13 C12 H12 122.0(7) ?
C12 C13 H13 119.4(11) ?
C14 C13 H13 119.3(10) ?
C13 C14 H14 118.3(8) ?
C15 C14 H14 120.2(10) ?
C14 C15 H15 120.5(8) ?
C16 C15 H15 121.6(6) ?
C11 C16 H16 118.8(6) ?
C15 C16 H16 121.0(6) ?
C19 C20 H20 120.0(6) ?
C21 C20 H20 120.1(7) ?
C20 C21 H21 120.8(9) ?
C22 C21 H21 119.8(8) ?
C21 C22 H22 118.5(8) ?
C23 C22 H22 119.1(9) ?
C22 C23 H23 120.9(8) ?
C24 C23 H23 120.6(7) ?
C19 C24 H24 119.2(6) ?
C23 C24 H24 121.2(6) ?
C27 C28 H28 119.0(7) ?
C29 C28 H28 120.7(7) ?
C28 C29 H29 120.9(10) ?
C30 C29 H29 119.6(9) ?
C29 C30 H30 119.0(8) ?
C31 C30 H30 119.3(9) ?
C30 C31 H31 120.4(8) ?
C32 C31 H31 121.0(6) ?
C27 C32 H32 118.6(6) ?
C31 C32 H32 119.9(6) ?
N1 C33 H33 118.1(5) ?
C34 C33 H33 117.8(5) ?
C34 C35 H35A 118.9(7) ?
C34 C35 H35B 106.8(7) ?
C34 C35 H35C 107.0(7) ?
H35A C35 H35B 107.3(8) ?
H35A C35 H35C 107.4(8) ?
H35B C35 H35C 109.1(8) ?
C34 C36 H36 119.8(7) ?
C37 C36 H36 119.9(7) ?
C36 C37 H37 120.8(6) ?
C38 C37 H37 120.4(6) ?
N1 C38 H38 117.9(5) ?
C37 C38 H38 119.2(6) ?
N2 C39 H39 117.8(5) ?
C40 C39 H39 118.0(5) ?
C40 C41 H41A 120.1(7) ?
C40 C41 H41B 106.8(6) ?
C40 C41 H41C 106.7(7) ?
H41A C41 H41B 106.9(8) ?
H41A C41 H41C 106.9(6) ?
H41B C41 H41C 109.0(7) ?
C40 C42 H42 119.2(6) ?
C43 C42 H42 120.1(6) ?
C42 C43 H43 120.4(5) ?
C44 C43 H43 120.7(6) ?
N2 C44 H44 118.3(5) ?
C43 C44 H44 119.3(5) ?
C46 C45 H45 121.0(11) ?
C50 C45 H45 121.3(13) ?
C45 C46 H46 120.4(10) ?
C47 C46 H46 119.9(10) ?
C46 C47 H47 119.7(10) ?
C48 C47 H47 119.2(10) ?
C47 C48 H48 119.8(10) ?
C49 C48 H48 120.1(10) ?
C48 C49 H49 120.4(11) ?
C50 C49 H49 119.5(11) ?
C45 C50 H50 118.8(13) ?
C49 C50 H50 120.1(12) ?

loop_
_geom_bond_atom_site_label_1
_geom_bond_atom_site_label_2
_geom_bond_distance
_geom_bond_publ_flag
Cu1 Cu2 2.7250(10) yes
Cu1 O1 1.979(4) yes
Cu1 O3 1.987(4) yes
Cu1 O5 1.965(4) yes
Cu1 O7 1.992(4) yes
Cu1 N1 2.123(4) yes
Cu2 O2 1.974(3) yes
Cu2 O4 1.975(4) yes
Cu2 O6 1.978(4) yes
Cu2 O8 1.990(4) yes
Cu2 N2 2.121(4) yes
O1 C1 1.260(6) yes
O2 C1 1.233(6) yes
O3 C9 1.247(6) yes
O4 C9 1.254(6) yes
O5 C17 1.243(6) yes
O6 C17 1.252(6) yes
O7 C25 1.254(6) yes
O8 C25 1.234(6) yes
O9 C2 1.203(7) ?
O10 C10 1.208(7) ?
O11 C18 1.203(7) ?
O12 C26 1.208(7) ?
N1 C33 1.336(7) ?
N1 C38 1.330(7) ?
N2 C39 1.340(6) ?
N2 C44 1.337(6) ?
C1 C2 1.527(7) ?
C2 C3 1.482(7) ?
C3 C4 1.396(7) ?
C3 C8 1.377(7) ?
C4 C5 1.379(8) ?
C5 C6 1.385(10) ?
C6 C7 1.355(9) ?
C7 C8 1.386(8) ?
C9 C10 1.524(7) ?
C10 C11 1.469(8) ?
C11 C12 1.404(9) ?
C11 C16 1.376(8) ?
C12 C13 1.356(12) ?
C13 C14 1.360(16) ?
C14 C15 1.391(10) ?
C15 C16 1.391(9) ?
C17 C18 1.526(7) ?
C18 C19 1.475(8) ?
C19 C20 1.381(8) ?
C19 C24 1.378(8) ?
C20 C21 1.363(10) ?
C21 C22 1.371(13) ?
C22 C23 1.352(11) ?
C23 C24 1.398(9) ?
C25 C26 1.527(7) ?
C26 C27 1.477(8) ?
C27 C28 1.398(8) ?
C27 C32 1.369(9) ?
C28 C29 1.375(11) ?
C29 C30 1.353(15) ?
C30 C31 1.376(10) ?
C31 C32 1.374(9) ?
C33 C34 1.377(7) ?
C34 C35 1.504(10) ?
C34 C36 1.375(9) ?
C36 C37 1.369(10) ?
C37 C38 1.362(8) ?
C39 C40 1.380(7) ?
C40 C41 1.498(8) ?
C40 C42 1.381(8) ?
C42 C43 1.362(8) ?
C43 C44 1.368(7) ?
C45 C46 1.349(16) ?
C45 C50 1.388(17) ?
C46 C47 1.345(14) ?
C47 C48 1.352(13) ?
C48 C49 1.314(15) ?
C49 C50 1.333(17) ?
C4 H4 0.959(6) ?
C5 H5 0.960(6) ?
C6 H6 0.960(7) ?
C7 H7 0.960(6) ?
C8 H8 0.960(5) ?
C12 H12 0.960(9) ?
C13 H13 0.960(9) ?
C14 H14 0.959(9) ?
C15 H15 0.960(7) ?
C16 H16 0.959(6) ?
C20 H20 0.960(7) ?
C21 H21 0.960(8) ?
C22 H22 0.961(9) ?
C23 H23 0.959(8) ?
C24 H24 0.960(6) ?
C28 H28 0.960(8) ?
C29 H29 0.960(8) ?
C30 H30 0.959(9) ?
C31 H31 0.960(8) ?
C32 H32 0.961(6) ?
C33 H33 0.960(5) ?
C35 H35A 0.961(9) ?
C35 H35B 0.960(9) ?
C35 H35C 0.959(9) ?
C36 H36 0.960(6) ?
C37 H37 0.961(7) ?
C38 H38 0.959(5) ?
C39 H39 0.960(5) ?
C41 H41A 0.960(7) ?
C41 H41B 0.960(8) ?
C41 H41C 0.960(8) ?
C42 H42 0.960(6) ?
C43 H43 0.960(5) ?
C44 H44 0.959(5) ?
C45 H45 0.960(11) ?
C46 H46 0.960(10) ?
C47 H47 0.960(9) ?
C48 H48 0.960(9) ?
C49 H49 0.960(11) ?
C50 H50 0.961(11) ?
